data_7129196
loop_
_publ_author_name
'Shanahan, J. P.'
'Moore, C. M.'
'Kampf, Jeff W.'
'Szymczak, N. K.'

_publ_section_title
;
 Modulation of H<sup>+</sup>/H<sup>-</sup> exchange in iridium-hydride
 2-hydroxypyridine complexes by remote Lewis acids.
;
_journal_issue 88
_journal_name_full 'Chemical communications (Cambridge, England)'
_journal_page_first 11705
_journal_page_last 11708
_journal_paper_doi 10.1039/d1cc04778g
_journal_volume 57
_journal_year 2021
_chemical_formula_moiety 'C52 H45 Ir N3 O2 P2, B F4, C H2 Cl2'
_chemical_formula_sum 'C53 H47 B Cl2 F4 Ir N3 O2 P2'
_chemical_formula_weight 1169.78
_space_group_crystal_system monoclinic
_space_group_IT_number 14
_space_group_name_Hall '-P 2ybc'
_space_group_name_H-M_alt 'P 1 21/c 1'
_atom_sites_solution_hydrogens mixed
_atom_sites_solution_primary dual-space
_atom_sites_solution_secondary difmap
_audit_creation_method SHELXL-2018/3
_audit_update_record
;
2021-08-17 deposited with the CCDC.	2021-10-19 downloaded from the CCDC.
;
_cell_angle_alpha 90
_cell_angle_beta 105.6420(10)
_cell_angle_gamma 90
_cell_formula_units_Z 4
_cell_length_a 11.02190(10)
_cell_length_b 22.69040(10)
_cell_length_c 19.90960(10)
_cell_measurement_reflns_used 59657
_cell_measurement_temperature 85(2)
_cell_measurement_theta_max 69.3910
_cell_measurement_theta_min 2.3050
_cell_volume 4794.81(6)
_computing_cell_refinement 'CrysAlisPro 1.171.40.53 (Rigaku OD, 2019)'
_computing_data_collection 'CrystalClear-SM Expert 2.0 r16 (Rigaku, 2014)'
_computing_data_reduction 'CrysAlisPro 1.171.40.53 (Rigaku OD, 2019)'
_computing_molecular_graphics 'Bruker SHELXTL'
_computing_publication_material 'Bruker SHELXTL'
_computing_structure_refinement 'SHELXL-2018/3 (Sheldrick, 2008)'
_computing_structure_solution 'SHELXT (Sheldrick, 2014)'
_diffrn_ambient_temperature 85(2)
_diffrn_measured_fraction_theta_full 1.000
_diffrn_measured_fraction_theta_max 0.994
_diffrn_measurement_device_type 'Rigaku Saturn 944+ CCD'
_diffrn_measurement_method '\w scans'
_diffrn_radiation_type CuK\a
_diffrn_radiation_wavelength 1.54184
_diffrn_reflns_av_R_equivalents 0.0740
_diffrn_reflns_av_unetI/netI 0.0273
_diffrn_reflns_Laue_measured_fraction_full 1.000
_diffrn_reflns_Laue_measured_fraction_max 0.994
_diffrn_reflns_limit_h_max 13
_diffrn_reflns_limit_h_min -12
_diffrn_reflns_limit_k_max 27
_diffrn_reflns_limit_k_min -27
_diffrn_reflns_limit_l_max 23
_diffrn_reflns_limit_l_min -24
_diffrn_reflns_number 71360
_diffrn_reflns_point_group_measured_fraction_full 1.000
_diffrn_reflns_point_group_measured_fraction_max 0.994
_diffrn_reflns_theta_full 67.684
_diffrn_reflns_theta_max 69.425
_diffrn_reflns_theta_min 3.018
_diffrn_source 'micro-focus rotating anode'
_exptl_absorpt_coefficient_mu 7.558
_exptl_absorpt_correction_T_max 1.00000
_exptl_absorpt_correction_T_min 0.36269
_exptl_absorpt_correction_type multi-scan
_exptl_absorpt_process_details
; 
CrysAlisPro 1.171.40.53 (Rigaku Oxford Diffraction, 2019) 
Empirical absorption correction using spherical harmonics, 
 implemented in SCALE3 ABSPACK scaling algorithm. 
;
_exptl_crystal_colour yellow
_exptl_crystal_density_diffrn 1.620
_exptl_crystal_description plate
_exptl_crystal_F_000 2336
_exptl_crystal_size_max 0.240
_exptl_crystal_size_mid 0.190
_exptl_crystal_size_min 0.160
_refine_diff_density_max 2.988
_refine_diff_density_min -2.130
_refine_diff_density_rms 0.146
_refine_ls_extinction_coef 0.00011(3)
_refine_ls_extinction_expression Fc^*^=kFc[1+0.001xFc^2^\l^3^/sin(2\q)]^-1/4^
_refine_ls_extinction_method 'SHELXL-2018/3 (Sheldrick 2018)'
_refine_ls_goodness_of_fit_ref 1.133
_refine_ls_hydrogen_treatment mixed
_refine_ls_matrix_type full
_refine_ls_number_parameters 701
_refine_ls_number_reflns 8949
_refine_ls_number_restraints 99
_refine_ls_restrained_S_all 1.136
_refine_ls_R_factor_all 0.0363
_refine_ls_R_factor_gt 0.0362
_refine_ls_shift/su_max 0.002
_refine_ls_shift/su_mean 0.000
_refine_ls_structure_factor_coef Fsqd
_refine_ls_weighting_details 'w=1/[\s^2^(Fo^2^)+(0.0542P)^2^+12.7248P] where P=(Fo^2^+2Fc^2^)/3'
_refine_ls_weighting_scheme calc
_refine_ls_wR_factor_gt 0.0970
_refine_ls_wR_factor_ref 0.0970
_reflns_Friedel_coverage 0.000
_reflns_number_gt 8941
_reflns_number_total 8949
_reflns_threshold_expression 'I > 2\s(I)'
_cod_data_source_file d1cc04778g2.cif
_cod_data_source_block jps2254
_cod_original_sg_symbol_H-M 'P 21/c'
_cod_database_code 7129196
_shelx_shelxl_version_number 2018/3
_shelx_space_group_comment
; 
The symmetry employed for this shelxl refinement is uniquely defined 
by the following loop, which should always be used as a source of 
symmetry information in preference to the above space-group names. 
They are only intended as comments. 
;
_shelx_estimated_absorpt_t_min 0.264
_shelx_estimated_absorpt_t_max 0.378

loop_
_space_group_symop_operation_xyz
'x, y, z'
'-x, y+1/2, -z+1/2'
'-x, -y, -z'
'x, -y-1/2, z-1/2'

loop_
_atom_site_label
_atom_site_type_symbol
_atom_site_fract_x
_atom_site_fract_y
_atom_site_fract_z
_atom_site_U_iso_or_equiv
_atom_site_adp_type
_atom_site_occupancy
_atom_site_site_symmetry_order
_atom_site_calc_flag
_atom_site_refinement_flags_posn
_atom_site_refinement_flags_adp
_atom_site_refinement_flags_occupancy
_atom_site_disorder_assembly
_atom_site_disorder_group
Ir1 Ir 0.44643(2) 0.32984(2) 0.34637(2) 0.01032(8) Uani 1 1 d . . . . .
H1A H 0.376(4) 0.310(2) 0.397(2) 0.019(10) Uiso 1 1 d . . . . .
H1C H 0.393(4) 0.281(2) 0.309(2) 0.025(12) Uiso 1 1 d . . . . .
P1 P 0.26393(8) 0.38295(4) 0.29817(4) 0.01220(17) Uani 1 1 d . . . . .
P2 P 0.60345(7) 0.26572(4) 0.40324(4) 0.01145(17) Uani 1 1 d . . . . .
O1 O 0.4908(3) 0.40130(14) 0.49136(15) 0.0295(7) Uani 1 1 d . . . . .
H1 H 0.454(6) 0.373(3) 0.476(3) 0.06(2) Uiso 1 1 d . . . . .
O2 O 0.2025(3) 0.24366(16) 0.02495(17) 0.0440(9) Uani 1 1 d . . . . .
N1 N 0.5517(3) 0.40678(13) 0.39073(16) 0.0167(6) Uani 1 1 d . . . . .
N2 N 0.5295(3) 0.35941(13) 0.26424(15) 0.0158(6) Uani 1 1 d . . . . .
N3 N 0.3545(3) 0.28710(16) 0.11303(17) 0.0260(7) Uani 1 1 d . . . . .
C1 C 0.5588(4) 0.42764(17) 0.4542(2) 0.0243(8) Uani 1 1 d . . . . .
C2 C 0.6332(4) 0.4763(2) 0.4816(2) 0.0350(11) Uani 1 1 d . . . . .
H2 H 0.639702 0.489613 0.527688 0.042 Uiso 1 1 calc R U . . .
C3 C 0.6968(4) 0.5044(2) 0.4404(3) 0.0386(12) Uani 1 1 d . . . . .
H3 H 0.747411 0.537831 0.457871 0.046 Uiso 1 1 calc R U . . .
C4 C 0.6878(4) 0.48439(17) 0.3737(3) 0.0306(10) Uani 1 1 d . . . . .
H4 H 0.730783 0.504066 0.344801 0.037 Uiso 1 1 calc R U . . .
C5 C 0.6146(3) 0.43494(16) 0.3498(2) 0.0211(8) Uani 1 1 d . . . . .
C6 C 0.5998(3) 0.40974(16) 0.2805(2) 0.0202(8) Uani 1 1 d . . . . .
C7 C 0.6544(4) 0.4367(2) 0.2329(3) 0.0320(10) Uani 1 1 d . . . . .
H7 H 0.703551 0.471344 0.245679 0.038 Uiso 1 1 calc R U . . .
C8 C 0.6369(5) 0.4130(2) 0.1676(3) 0.0402(11) Uani 1 1 d . . . . .
H8 H 0.673765 0.431064 0.134823 0.048 Uiso 1 1 calc R U . . .
C9 C 0.5657(4) 0.3631(2) 0.1503(2) 0.0348(11) Uani 1 1 d . . . . .
H9 H 0.551659 0.346687 0.105003 0.042 Uiso 1 1 calc R U . . .
C10 C 0.5136(4) 0.33629(17) 0.1995(2) 0.0229(8) Uani 1 1 d . . . . .
C11 C 0.4388(3) 0.28174(17) 0.17670(19) 0.0204(8) Uani 1 1 d . . . . .
C12 C 0.4581(4) 0.22936(17) 0.2132(2) 0.0222(8) Uani 1 1 d . . . . .
H12 H 0.520022 0.226562 0.256744 0.027 Uiso 1 1 calc R U . . .
C13 C 0.3849(4) 0.18054(19) 0.1850(2) 0.0296(9) Uani 1 1 d . . . . .
H13 H 0.394577 0.144344 0.209839 0.035 Uiso 1 1 calc R U . . .
C14 C 0.2993(4) 0.1853(2) 0.1212(2) 0.0320(10) Uani 1 1 d . . . . .
H14 H 0.248705 0.152766 0.100558 0.038 Uiso 1 1 calc R U . . .
C15 C 0.2888(4) 0.2401(2) 0.0874(2) 0.0308(9) Uani 1 1 d . . . . .
C16 C 0.1793(6) 0.3004(3) -0.0072(3) 0.0544(15) Uani 1 1 d . . . . .
H16A H 0.148939 0.327262 0.023306 0.082 Uiso 1 1 calc R U . . .
H16B H 0.115407 0.296923 -0.052027 0.082 Uiso 1 1 calc R U . . .
H16C H 0.257471 0.315899 -0.014769 0.082 Uiso 1 1 calc R U . . .
C17 C 0.1426(3) 0.34981(17) 0.22681(18) 0.0169(7) Uani 1 1 d . . . . .
C18 C 0.1454(3) 0.29042(17) 0.2099(2) 0.0200(8) Uani 1 1 d . . . . .
H18 H 0.212665 0.266298 0.235234 0.024 Uiso 1 1 calc R U . . .
C19 C 0.0506(3) 0.2660(2) 0.1563(2) 0.0248(9) Uani 1 1 d . . . . .
H19 H 0.053435 0.225380 0.145268 0.030 Uiso 1 1 calc R U . . .
C20 C -0.0483(4) 0.3010(2) 0.1189(2) 0.0290(9) Uani 1 1 d . . . . .
H20 H -0.113168 0.284409 0.082345 0.035 Uiso 1 1 calc R U . . .
C21 C -0.0517(4) 0.3601(2) 0.1354(2) 0.0294(9) Uani 1 1 d . . . . .
H21 H -0.118707 0.384130 0.109483 0.035 Uiso 1 1 calc R U . . .
C22 C 0.0417(4) 0.38463(18) 0.1892(2) 0.0244(8) Uani 1 1 d . . . . .
H22 H 0.037350 0.425075 0.200677 0.029 Uiso 1 1 calc R U . . .
C23 C 0.1710(3) 0.40509(15) 0.35780(18) 0.0137(7) Uani 1 1 d . . . . .
C24 C 0.1584(3) 0.36549(16) 0.40925(18) 0.0161(7) Uani 1 1 d . . . . .
H24 H 0.204470 0.329584 0.415771 0.019 Uiso 1 1 calc R U . . .
C25 C 0.0786(3) 0.37837(16) 0.45116(18) 0.0174(7) Uani 1 1 d . . . . .
H25 H 0.069797 0.351043 0.485690 0.021 Uiso 1 1 calc R U . . .
C26 C 0.0125(3) 0.43081(17) 0.4424(2) 0.0202(7) Uani 1 1 d . . . . .
H26 H -0.041020 0.439687 0.471325 0.024 Uiso 1 1 calc R U . . .
C27 C 0.0242(4) 0.47063(17) 0.3914(2) 0.0234(8) Uani 1 1 d . . . . .
H27 H -0.021374 0.506667 0.385529 0.028 Uiso 1 1 calc R U . . .
C28 C 0.1024(3) 0.45769(16) 0.3492(2) 0.0198(7) Uani 1 1 d . . . . .
H28 H 0.109286 0.484824 0.314049 0.024 Uiso 1 1 calc R U . . .
C29 C 0.3010(3) 0.45116(15) 0.25964(19) 0.0165(7) Uani 1 1 d . . . . .
C30 C 0.3046(4) 0.45163(18) 0.1900(2) 0.0237(8) Uani 1 1 d . . . . .
H30 H 0.275692 0.418388 0.161096 0.028 Uiso 1 1 calc R U . . .
C31 C 0.3502(4) 0.50057(19) 0.1632(2) 0.0301(9) Uani 1 1 d . . . . .
H31 H 0.351696 0.500765 0.115732 0.036 Uiso 1 1 calc R U . . .
C32 C 0.3935(4) 0.54918(18) 0.2045(3) 0.0319(10) Uani 1 1 d . . . . .
H32 H 0.426683 0.582123 0.185946 0.038 Uiso 1 1 calc R U . . .
C33 C 0.3883(4) 0.54953(18) 0.2735(2) 0.0285(9) Uani 1 1 d . . . . .
H33 H 0.415559 0.583252 0.301826 0.034 Uiso 1 1 calc R U . . .
C34 C 0.3431(3) 0.50055(17) 0.3009(2) 0.0215(8) Uani 1 1 d . . . . .
H34 H 0.340977 0.500707 0.348320 0.026 Uiso 1 1 calc R U . . .
C35 C 0.6842(3) 0.29235(15) 0.49086(18) 0.0136(6) Uani 1 1 d . . . . .
C36 C 0.7930(4) 0.32676(15) 0.5035(2) 0.0170(7) Uani 1 1 d . . . . .
H36 H 0.832855 0.333177 0.467377 0.020 Uiso 1 1 calc R U . . .
C37 C 0.8427(4) 0.35151(17) 0.5686(2) 0.0214(8) Uani 1 1 d . . . . .
H37 H 0.915950 0.375459 0.576550 0.026 Uiso 1 1 calc R U . . .
C38 C 0.7875(4) 0.34189(18) 0.6220(2) 0.0231(8) Uani 1 1 d . . . . .
H38 H 0.822525 0.359203 0.666499 0.028 Uiso 1 1 calc R U . . .
C39 C 0.6803(4) 0.30673(18) 0.6107(2) 0.0241(8) Uani 1 1 d . . . . .
H39 H 0.642756 0.299369 0.647592 0.029 Uiso 1 1 calc R U . . .
C40 C 0.6287(3) 0.28250(16) 0.54522(19) 0.0193(7) Uani 1 1 d . . . . .
H40 H 0.554816 0.258993 0.537267 0.023 Uiso 1 1 calc R U . . .
C41 C 0.7299(3) 0.25042(16) 0.36176(18) 0.0157(7) Uani 1 1 d . . . . .
C42 C 0.7925(3) 0.29771(17) 0.34081(18) 0.0180(7) Uani 1 1 d . . . . .
H42 H 0.769762 0.336919 0.348982 0.022 Uiso 1 1 calc R U . . .
C43 C 0.8878(4) 0.2880(2) 0.3081(2) 0.0247(8) Uani 1 1 d . . . . .
H43 H 0.930454 0.320420 0.294518 0.030 Uiso 1 1 calc R U . . .
C44 C 0.9200(4) 0.2303(2) 0.2954(2) 0.0287(9) Uani 1 1 d . . . . .
H44 H 0.985091 0.223345 0.273295 0.034 Uiso 1 1 calc R U . . .
C45 C 0.8578(4) 0.1841(2) 0.3147(2) 0.0274(9) Uani 1 1 d . . . . .
H45 H 0.879491 0.144950 0.305401 0.033 Uiso 1 1 calc R U . . .
C46 C 0.7626(4) 0.19339(17) 0.34797(19) 0.0205(7) Uani 1 1 d . . . . .
H46 H 0.720254 0.160713 0.361155 0.025 Uiso 1 1 calc R U . . .
C47 C 0.5526(3) 0.19203(15) 0.42145(18) 0.0156(7) Uani 1 1 d . . . . .
C48 C 0.6366(4) 0.15523(17) 0.4674(2) 0.0189(7) Uani 1 1 d . . . . .
H48 H 0.718291 0.169394 0.490556 0.023 Uiso 1 1 calc R U . . .
C49 C 0.6032(4) 0.09851(16) 0.47988(19) 0.0213(8) Uani 1 1 d . . . . .
H49 H 0.662142 0.073721 0.510871 0.026 Uiso 1 1 calc R U . . .
C50 C 0.4835(4) 0.07769(17) 0.4471(2) 0.0254(8) Uani 1 1 d . . . . .
H50 H 0.459654 0.038897 0.456216 0.030 Uiso 1 1 calc R U . . .
C51 C 0.3990(4) 0.11368(18) 0.4011(2) 0.0273(9) Uani 1 1 d . . . . .
H51 H 0.317266 0.099475 0.378160 0.033 Uiso 1 1 calc R U . . .
C52 C 0.4337(4) 0.17050(15) 0.3884(2) 0.0212(8) Uani 1 1 d . . . . .
H52 H 0.375228 0.194973 0.356663 0.025 Uiso 1 1 calc R U . . .
Cl1 Cl -0.05920(19) 0.07914(8) 0.45554(10) 0.0578(4) Uani 0.85 1 d D U P A 1
Cl2 Cl 0.1673(2) 0.02451(15) 0.4402(3) 0.170(2) Uani 0.85 1 d D U P A 1
C53 C 0.0053(9) 0.0309(4) 0.4067(5) 0.071(2) Uani 0.85 1 d D U P A 1
H53A H -0.033893 -0.008405 0.406124 0.085 Uiso 0.85 1 calc R U P A 1
H53B H -0.013793 0.045234 0.357974 0.085 Uiso 0.85 1 calc R U P A 1
Cl1A Cl -0.095(4) 0.0455(18) 0.404(2) 0.234(14) Uani 0.15 1 d D U P B 2
Cl2A Cl 0.133(4) 0.0027(19) 0.486(2) 0.246(16) Uani 0.15 1 d D U P B 2
C53A C 0.066(4) 0.062(2) 0.430(4) 0.140(14) Uani 0.15 1 d D U P B 2
H53C H 0.082052 0.099769 0.454716 0.168 Uiso 0.15 1 calc R U P B 2
H53D H 0.100682 0.063273 0.388767 0.168 Uiso 0.15 1 calc R U P B 2
B1 B 0.884(2) 0.5836(9) 0.2508(12) 0.030(7) Uani 0.38(3) 1 d D . P C 1
F1 F 0.8281(11) 0.5394(5) 0.2046(11) 0.050(5) Uani 0.38(3) 1 d D . P C 1
F2 F 0.845(2) 0.5774(8) 0.3108(12) 0.059(6) Uani 0.38(3) 1 d D . P C 1
F3 F 0.849(3) 0.6390(9) 0.2206(14) 0.038(5) Uani 0.38(3) 1 d D . P C 1
F4 F 1.0152(18) 0.5792(12) 0.2671(16) 0.041(6) Uani 0.38(3) 1 d D . P C 1
B1A B 0.8812(12) 0.5960(7) 0.2678(8) 0.027(3) Uani 0.62(3) 1 d D . P C 2
F1A F 0.7913(9) 0.5538(4) 0.2389(5) 0.054(3) Uani 0.62(3) 1 d D . P C 2
F2A F 0.8865(6) 0.5999(4) 0.3383(4) 0.0394(18) Uani 0.62(3) 1 d D . P C 2
F3A F 0.845(2) 0.6500(6) 0.2351(9) 0.040(3) Uani 0.62(3) 1 d D . P C 2
F4A F 0.9972(14) 0.5793(8) 0.2586(10) 0.043(4) Uani 0.62(3) 1 d D . P C 2

loop_
_atom_site_aniso_label
_atom_site_aniso_U_11
_atom_site_aniso_U_22
_atom_site_aniso_U_33
_atom_site_aniso_U_23
_atom_site_aniso_U_13
_atom_site_aniso_U_12
Ir1 0.00783(10) 0.00896(11) 0.01369(11) 0.00003(4) 0.00209(6) 0.00008(4)
P1 0.0100(4) 0.0103(4) 0.0157(4) 0.0019(3) 0.0025(3) 0.0011(3)
P2 0.0086(4) 0.0102(4) 0.0153(4) 0.0002(3) 0.0027(3) 0.0009(3)
O1 0.0417(18) 0.0224(15) 0.0226(14) -0.0058(12) 0.0053(13) 0.0115(13)
O2 0.048(2) 0.047(2) 0.0255(16) -0.0092(14) -0.0092(14) 0.0086(16)
N1 0.0129(14) 0.0095(14) 0.0231(15) -0.0026(11) -0.0029(12) 0.0018(11)
N2 0.0111(14) 0.0156(15) 0.0196(14) 0.0019(11) 0.0021(11) 0.0024(11)
N3 0.0283(18) 0.0318(19) 0.0179(15) -0.0026(13) 0.0062(13) 0.0062(15)
C1 0.0204(19) 0.0205(19) 0.0263(19) -0.0050(16) -0.0036(15) 0.0094(15)
C2 0.025(2) 0.030(2) 0.038(2) -0.0195(19) -0.0129(18) 0.0114(18)
C3 0.019(2) 0.023(2) 0.062(3) -0.018(2) -0.009(2) 0.0005(17)
C4 0.0139(18) 0.0154(19) 0.057(3) -0.0033(18) 0.0012(18) -0.0027(15)
C5 0.0102(16) 0.0122(17) 0.037(2) 0.0013(15) -0.0005(15) 0.0013(13)
C6 0.0109(16) 0.0180(18) 0.032(2) 0.0067(15) 0.0065(15) 0.0013(14)
C7 0.024(2) 0.027(2) 0.049(3) 0.0123(19) 0.0151(19) -0.0043(17)
C8 0.043(3) 0.044(3) 0.043(3) 0.015(2) 0.026(2) -0.001(2)
C9 0.037(3) 0.047(3) 0.026(2) 0.0047(18) 0.0175(19) 0.003(2)
C10 0.021(2) 0.024(2) 0.023(2) 0.0043(15) 0.0063(16) 0.0047(15)
C11 0.0178(18) 0.028(2) 0.0169(17) -0.0062(14) 0.0066(14) 0.0046(15)
C12 0.0200(18) 0.0216(19) 0.0227(18) -0.0077(15) 0.0021(15) 0.0066(15)
C13 0.029(2) 0.0202(19) 0.038(2) -0.0063(17) 0.0048(19) 0.0081(17)
C14 0.031(2) 0.026(2) 0.033(2) -0.0146(18) -0.0015(18) 0.0031(18)
C15 0.031(2) 0.034(2) 0.024(2) -0.0123(17) 0.0010(17) 0.0068(18)
C16 0.058(4) 0.059(4) 0.033(3) 0.006(2) -0.010(2) 0.004(3)
C17 0.0126(16) 0.0197(18) 0.0174(17) 0.0013(14) 0.0026(13) -0.0026(14)
C18 0.0134(17) 0.0223(19) 0.0225(18) 0.0006(15) 0.0016(14) -0.0005(14)
C19 0.022(2) 0.022(2) 0.028(2) -0.0037(15) 0.0029(17) -0.0046(14)
C20 0.020(2) 0.034(2) 0.027(2) 0.0006(17) -0.0045(16) -0.0061(17)
C21 0.022(2) 0.032(2) 0.028(2) 0.0068(17) -0.0046(16) 0.0014(17)
C22 0.0195(19) 0.0216(19) 0.027(2) 0.0052(16) -0.0016(15) 0.0018(15)
C23 0.0077(15) 0.0141(16) 0.0193(17) -0.0015(13) 0.0035(13) 0.0000(12)
C24 0.0122(16) 0.0163(17) 0.0194(17) 0.0001(13) 0.0038(13) 0.0027(13)
C25 0.0123(16) 0.0219(18) 0.0181(17) 0.0005(14) 0.0041(13) -0.0019(14)
C26 0.0122(16) 0.0236(19) 0.0266(19) -0.0071(15) 0.0084(14) -0.0029(14)
C27 0.0168(18) 0.0154(18) 0.039(2) -0.0039(16) 0.0091(16) 0.0037(14)
C28 0.0155(17) 0.0151(17) 0.0288(19) 0.0039(14) 0.0060(15) 0.0010(14)
C29 0.0104(16) 0.0143(17) 0.0242(18) 0.0060(14) 0.0039(13) 0.0032(13)
C30 0.0232(19) 0.0220(19) 0.0242(19) 0.0087(15) 0.0035(15) 0.0015(15)
C31 0.032(2) 0.031(2) 0.030(2) 0.0124(18) 0.0126(18) 0.0016(18)
C32 0.031(2) 0.020(2) 0.048(3) 0.0176(18) 0.017(2) 0.0020(17)
C33 0.023(2) 0.0150(18) 0.049(3) 0.0023(17) 0.0108(18) 0.0020(15)
C34 0.0182(18) 0.0175(18) 0.029(2) 0.0017(15) 0.0079(15) 0.0027(14)
C35 0.0105(15) 0.0117(15) 0.0168(16) 0.0020(12) 0.0005(13) 0.0019(13)
C36 0.0161(18) 0.0160(18) 0.0175(18) 0.0023(13) 0.0021(15) -0.0002(13)
C37 0.0171(18) 0.0185(19) 0.0239(19) 0.0010(15) -0.0026(14) -0.0030(15)
C38 0.025(2) 0.0219(18) 0.0173(18) -0.0028(15) -0.0025(15) -0.0012(16)
C39 0.029(2) 0.025(2) 0.0199(18) -0.0011(15) 0.0098(16) -0.0013(17)
C40 0.0175(17) 0.0198(18) 0.0212(18) -0.0017(14) 0.0060(14) -0.0024(14)
C41 0.0095(15) 0.0204(18) 0.0160(16) -0.0007(13) 0.0012(13) 0.0038(13)
C42 0.0120(16) 0.0228(18) 0.0181(16) 0.0012(14) 0.0019(13) 0.0013(14)
C43 0.0146(18) 0.038(2) 0.0215(18) 0.0024(16) 0.0051(14) -0.0015(16)
C44 0.0195(19) 0.048(3) 0.0219(19) 0.0016(18) 0.0109(16) 0.0077(18)
C45 0.026(2) 0.033(2) 0.024(2) -0.0025(17) 0.0090(17) 0.0119(18)
C46 0.0188(18) 0.0217(19) 0.0210(18) -0.0025(15) 0.0053(14) 0.0028(15)
C47 0.0200(18) 0.0112(17) 0.0177(16) 0.0016(13) 0.0086(14) -0.0006(14)
C48 0.0198(19) 0.0127(16) 0.0225(18) -0.0028(15) 0.0031(15) 0.0008(15)
C49 0.030(2) 0.0133(17) 0.0193(17) 0.0016(14) 0.0046(15) 0.0068(15)
C50 0.038(2) 0.0114(18) 0.027(2) 0.0045(15) 0.0096(17) -0.0028(16)
C51 0.023(2) 0.022(2) 0.034(2) 0.0010(16) 0.0032(17) -0.0064(16)
C52 0.0172(19) 0.018(2) 0.027(2) 0.0052(14) 0.0029(16) 0.0007(13)
Cl1 0.0733(12) 0.0455(9) 0.0597(10) 0.0046(7) 0.0268(9) 0.0160(8)
Cl2 0.0610(14) 0.116(2) 0.363(6) 0.154(3) 0.108(3) 0.0474(15)
C53 0.073(5) 0.072(5) 0.075(5) 0.012(4) 0.033(4) 0.026(4)
Cl1A 0.20(2) 0.21(3) 0.26(3) -0.05(2) 0.00(2) 0.02(2)
Cl2A 0.28(3) 0.21(3) 0.21(3) 0.06(2) 0.01(3) 0.06(3)
C53A 0.18(2) 0.11(2) 0.13(3) -0.03(2) 0.03(2) 0.05(2)
B1 0.032(13) 0.025(12) 0.028(9) 0.018(8) -0.002(7) -0.009(8)
F1 0.035(5) 0.034(5) 0.064(10) 0.016(5) -0.014(5) -0.016(4)
F2 0.073(11) 0.044(8) 0.076(12) 0.025(8) 0.046(10) 0.026(8)
F3 0.026(6) 0.020(7) 0.060(11) 0.021(7) -0.004(7) 0.000(6)
F4 0.023(7) 0.028(8) 0.058(9) 0.015(6) -0.012(5) -0.013(5)
B1A 0.016(5) 0.020(5) 0.039(7) 0.002(5) -0.003(4) -0.006(4)
F1A 0.058(4) 0.038(3) 0.050(5) 0.011(3) -0.010(4) -0.038(3)
F2A 0.035(3) 0.033(4) 0.043(3) 0.002(3) -0.001(2) 0.003(2)
F3A 0.033(4) 0.022(4) 0.060(6) 0.011(4) 0.005(4) -0.003(4)
F4A 0.030(6) 0.045(6) 0.054(6) 0.018(5) 0.014(5) 0.007(4)

loop_
_atom_type_symbol
_atom_type_description
_atom_type_scat_dispersion_real
_atom_type_scat_dispersion_imag
_atom_type_scat_source
C C 0.0181 0.0091 'International Tables Vol C Tables 4.2.6.8 and 6.1.1.4'
H H 0.0000 0.0000 'International Tables Vol C Tables 4.2.6.8 and 6.1.1.4'
B B 0.0090 0.0039 'International Tables Vol C Tables 4.2.6.8 and 6.1.1.4'
N N 0.0311 0.0180 'International Tables Vol C Tables 4.2.6.8 and 6.1.1.4'
O O 0.0492 0.0322 'International Tables Vol C Tables 4.2.6.8 and 6.1.1.4'
F F 0.0727 0.0534 'International Tables Vol C Tables 4.2.6.8 and 6.1.1.4'
P P 0.2955 0.4335 'International Tables Vol C Tables 4.2.6.8 and 6.1.1.4'
Cl Cl 0.3639 0.7018 'International Tables Vol C Tables 4.2.6.8 and 6.1.1.4'
Ir Ir -4.7710 6.5667 'International Tables Vol C Tables 4.2.6.8 and 6.1.1.4'

loop_
_geom_angle_atom_site_label_1
_geom_angle_atom_site_label_2
_geom_angle_atom_site_label_3
_geom_angle
_geom_angle_site_symmetry_1
_geom_angle_site_symmetry_3
_geom_angle_publ_flag
N1 Ir1 N2 76.65(12) . . ?
N1 Ir1 P2 93.44(8) . . ?
N2 Ir1 P2 98.65(8) . . ?
N1 Ir1 P1 93.43(8) . . ?
N2 Ir1 P1 91.30(8) . . ?
P2 Ir1 P1 168.99(3) . . ?
N1 Ir1 H1A 106.9(17) . . ?
N2 Ir1 H1A 173.7(17) . . ?
P2 Ir1 H1A 86.4(17) . . ?
P1 Ir1 H1A 83.4(17) . . ?
N1 Ir1 H1C 169(2) . . ?
N2 Ir1 H1C 92.8(19) . . ?
P2 Ir1 H1C 85.0(19) . . ?
P1 Ir1 H1C 89.8(19) . . ?
H1A Ir1 H1C 84(3) . . ?
C29 P1 C17 102.83(17) . . ?
C29 P1 C23 105.52(16) . . ?
C17 P1 C23 101.33(16) . . ?
C29 P1 Ir1 110.34(11) . . ?
C17 P1 Ir1 118.59(12) . . ?
C23 P1 Ir1 116.60(11) . . ?
C47 P2 C35 102.04(16) . . ?
C47 P2 C41 103.12(16) . . ?
C35 P2 C41 104.93(15) . . ?
C47 P2 Ir1 116.31(12) . . ?
C35 P2 Ir1 111.47(11) . . ?
C41 P2 Ir1 117.27(11) . . ?
C1 O1 H1 118(5) . . ?
C15 O2 C16 117.5(4) . . ?
C1 N1 C5 119.5(3) . . ?
C1 N1 Ir1 124.4(3) . . ?
C5 N1 Ir1 116.1(2) . . ?
C10 N2 C6 117.8(3) . . ?
C10 N2 Ir1 128.2(3) . . ?
C6 N2 Ir1 113.9(2) . . ?
C15 N3 C11 117.2(4) . . ?
O1 C1 N1 118.1(4) . . ?
O1 C1 C2 119.9(4) . . ?
N1 C1 C2 122.0(4) . . ?
C3 C2 C1 118.4(4) . . ?
C3 C2 H2 120.8 . . ?
C1 C2 H2 120.8 . . ?
C2 C3 C4 120.4(4) . . ?
C2 C3 H3 119.8 . . ?
C4 C3 H3 119.8 . . ?
C3 C4 C5 118.7(4) . . ?
C3 C4 H4 120.7 . . ?
C5 C4 H4 120.7 . . ?
N1 C5 C4 121.0(4) . . ?
N1 C5 C6 115.8(3) . . ?
C4 C5 C6 123.1(4) . . ?
N2 C6 C7 121.8(4) . . ?
N2 C6 C5 117.5(3) . . ?
C7 C6 C5 120.8(4) . . ?
C8 C7 C6 119.8(4) . . ?
C8 C7 H7 120.1 . . ?
C6 C7 H7 120.1 . . ?
C9 C8 C7 119.2(4) . . ?
C9 C8 H8 120.4 . . ?
C7 C8 H8 120.4 . . ?
C8 C9 C10 120.0(4) . . ?
C8 C9 H9 120.0 . . ?
C10 C9 H9 120.0 . . ?
N2 C10 C9 121.5(4) . . ?
N2 C10 C11 122.0(3) . . ?
C9 C10 C11 116.5(4) . . ?
N3 C11 C12 122.5(4) . . ?
N3 C11 C10 113.1(3) . . ?
C12 C11 C10 124.2(3) . . ?
C11 C12 C13 118.8(4) . . ?
C11 C12 H12 120.6 . . ?
C13 C12 H12 120.6 . . ?
C14 C13 C12 119.3(4) . . ?
C14 C13 H13 120.3 . . ?
C12 C13 H13 120.3 . . ?
C13 C14 C15 117.6(4) . . ?
C13 C14 H14 121.2 . . ?
C15 C14 H14 121.2 . . ?
N3 C15 O2 119.2(4) . . ?
N3 C15 C14 124.6(4) . . ?
O2 C15 C14 116.2(4) . . ?
O2 C16 H16A 109.5 . . ?
O2 C16 H16B 109.5 . . ?
H16A C16 H16B 109.5 . . ?
O2 C16 H16C 109.5 . . ?
H16A C16 H16C 109.5 . . ?
H16B C16 H16C 109.5 . . ?
C18 C17 C22 118.8(3) . . ?
C18 C17 P1 121.8(3) . . ?
C22 C17 P1 119.4(3) . . ?
C17 C18 C19 120.7(4) . . ?
C17 C18 H18 119.7 . . ?
C19 C18 H18 119.7 . . ?
C18 C19 C20 120.1(4) . . ?
C18 C19 H19 120.0 . . ?
C20 C19 H19 120.0 . . ?
C21 C20 C19 119.6(4) . . ?
C21 C20 H20 120.2 . . ?
C19 C20 H20 120.2 . . ?
C20 C21 C22 120.7(4) . . ?
C20 C21 H21 119.7 . . ?
C22 C21 H21 119.7 . . ?
C21 C22 C17 120.2(4) . . ?
C21 C22 H22 119.9 . . ?
C17 C22 H22 119.9 . . ?
C24 C23 C28 118.8(3) . . ?
C24 C23 P1 118.8(3) . . ?
C28 C23 P1 122.1(3) . . ?
C23 C24 C25 120.4(3) . . ?
C23 C24 H24 119.8 . . ?
C25 C24 H24 119.8 . . ?
C26 C25 C24 120.0(3) . . ?
C26 C25 H25 120.0 . . ?
C24 C25 H25 120.0 . . ?
C25 C26 C27 120.1(3) . . ?
C25 C26 H26 119.9 . . ?
C27 C26 H26 119.9 . . ?
C28 C27 C26 120.0(3) . . ?
C28 C27 H27 120.0 . . ?
C26 C27 H27 120.0 . . ?
C27 C28 C23 120.6(3) . . ?
C27 C28 H28 119.7 . . ?
C23 C28 H28 119.7 . . ?
C34 C29 C30 119.0(3) . . ?
C34 C29 P1 120.8(3) . . ?
C30 C29 P1 119.6(3) . . ?
C31 C30 C29 119.9(4) . . ?
C31 C30 H30 120.0 . . ?
C29 C30 H30 120.0 . . ?
C32 C31 C30 120.9(4) . . ?
C32 C31 H31 119.5 . . ?
C30 C31 H31 119.5 . . ?
C31 C32 C33 119.5(4) . . ?
C31 C32 H32 120.2 . . ?
C33 C32 H32 120.2 . . ?
C34 C33 C32 119.9(4) . . ?
C34 C33 H33 120.0 . . ?
C32 C33 H33 120.0 . . ?
C33 C34 C29 120.6(4) . . ?
C33 C34 H34 119.7 . . ?
C29 C34 H34 119.7 . . ?
C36 C35 C40 119.0(3) . . ?
C36 C35 P2 121.9(3) . . ?
C40 C35 P2 118.8(3) . . ?
C37 C36 C35 120.1(4) . . ?
C37 C36 H36 120.0 . . ?
C35 C36 H36 120.0 . . ?
C38 C37 C36 120.9(4) . . ?
C38 C37 H37 119.6 . . ?
C36 C37 H37 119.6 . . ?
C37 C38 C39 119.8(4) . . ?
C37 C38 H38 120.1 . . ?
C39 C38 H38 120.1 . . ?
C40 C39 C38 119.6(4) . . ?
C40 C39 H39 120.2 . . ?
C38 C39 H39 120.2 . . ?
C39 C40 C35 120.7(3) . . ?
C39 C40 H40 119.7 . . ?
C35 C40 H40 119.7 . . ?
C46 C41 C42 118.7(3) . . ?
C46 C41 P2 122.2(3) . . ?
C42 C41 P2 119.0(3) . . ?
C43 C42 C41 120.8(4) . . ?
C43 C42 H42 119.6 . . ?
C41 C42 H42 119.6 . . ?
C42 C43 C44 119.5(4) . . ?
C42 C43 H43 120.2 . . ?
C44 C43 H43 120.2 . . ?
C45 C44 C43 119.9(4) . . ?
C45 C44 H44 120.1 . . ?
C43 C44 H44 120.1 . . ?
C44 C45 C46 121.0(4) . . ?
C44 C45 H45 119.5 . . ?
C46 C45 H45 119.5 . . ?
C41 C46 C45 120.1(4) . . ?
C41 C46 H46 120.0 . . ?
C45 C46 H46 120.0 . . ?
C52 C47 C48 118.5(3) . . ?
C52 C47 P2 121.9(3) . . ?
C48 C47 P2 119.5(3) . . ?
C49 C48 C47 121.1(4) . . ?
C49 C48 H48 119.5 . . ?
C47 C48 H48 119.5 . . ?
C48 C49 C50 119.9(3) . . ?
C48 C49 H49 120.0 . . ?
C50 C49 H49 120.0 . . ?
C51 C50 C49 119.7(4) . . ?
C51 C50 H50 120.2 . . ?
C49 C50 H50 120.2 . . ?
C50 C51 C52 120.0(4) . . ?
C50 C51 H51 120.0 . . ?
C52 C51 H51 120.0 . . ?
C51 C52 C47 120.8(4) . . ?
C51 C52 H52 119.6 . . ?
C47 C52 H52 119.6 . . ?
Cl2 C53 Cl1 111.8(6) . . ?
Cl2 C53 H53A 109.3 . . ?
Cl1 C53 H53A 109.3 . . ?
Cl2 C53 H53B 109.3 . . ?
Cl1 C53 H53B 109.3 . . ?
H53A C53 H53B 107.9 . . ?
Cl1A C53A Cl2A 104(2) . . ?
Cl1A C53A H53C 111.0 . . ?
Cl2A C53A H53C 111.0 . . ?
Cl1A C53A H53D 111.0 . . ?
Cl2A C53A H53D 111.0 . . ?
H53C C53A H53D 109.0 . . ?
F2 B1 F1 108.1(13) . . ?
F2 B1 F4 109.8(17) . . ?
F1 B1 F4 110.6(19) . . ?
F2 B1 F3 110.2(19) . . ?
F1 B1 F3 109.9(15) . . ?
F4 B1 F3 108.3(16) . . ?
F1A B1A F2A 107.1(8) . . ?
F1A B1A F4A 109.6(14) . . ?
F2A B1A F4A 111.0(11) . . ?
F1A B1A F3A 109.3(11) . . ?
F2A B1A F3A 110.2(13) . . ?
F4A B1A F3A 109.6(11) . . ?

loop_
_geom_bond_atom_site_label_1
_geom_bond_atom_site_label_2
_geom_bond_distance
_geom_bond_site_symmetry_2
_geom_bond_publ_flag
Ir1 N1 2.150(3) . ?
Ir1 N2 2.184(3) . ?
Ir1 P2 2.3103(8) . ?
Ir1 P1 2.3191(8) . ?
Ir1 H1A 1.49(4) . ?
Ir1 H1C 1.37(5) . ?
P1 C29 1.822(4) . ?
P1 C17 1.830(4) . ?
P1 C23 1.834(4) . ?
P2 C47 1.831(3) . ?
P2 C35 1.834(3) . ?
P2 C41 1.835(3) . ?
O1 C1 1.328(6) . ?
O1 H1 0.78(7) . ?
O2 C15 1.349(5) . ?
O2 C16 1.430(7) . ?
N1 C1 1.332(5) . ?
N1 C5 1.363(5) . ?
N2 C10 1.358(5) . ?
N2 C6 1.369(5) . ?
N3 C15 1.312(6) . ?
N3 C11 1.360(5) . ?
C1 C2 1.396(6) . ?
C2 C3 1.371(8) . ?
C2 H2 0.9500 . ?
C3 C4 1.381(7) . ?
C3 H3 0.9500 . ?
C4 C5 1.389(5) . ?
C4 H4 0.9500 . ?
C5 C6 1.462(6) . ?
C6 C7 1.392(6) . ?
C7 C8 1.371(7) . ?
C7 H7 0.9500 . ?
C8 C9 1.367(7) . ?
C8 H8 0.9500 . ?
C9 C10 1.401(6) . ?
C9 H9 0.9500 . ?
C10 C11 1.489(6) . ?
C11 C12 1.379(6) . ?
C12 C13 1.396(6) . ?
C12 H12 0.9500 . ?
C13 C14 1.367(6) . ?
C13 H13 0.9500 . ?
C14 C15 1.404(7) . ?
C14 H14 0.9500 . ?
C16 H16A 0.9800 . ?
C16 H16B 0.9800 . ?
C16 H16C 0.9800 . ?
C17 C18 1.391(5) . ?
C17 C22 1.405(5) . ?
C18 C19 1.391(5) . ?
C18 H18 0.9500 . ?
C19 C20 1.392(6) . ?
C19 H19 0.9500 . ?
C20 C21 1.383(7) . ?
C20 H20 0.9500 . ?
C21 C22 1.387(6) . ?
C21 H21 0.9500 . ?
C22 H22 0.9500 . ?
C23 C24 1.397(5) . ?
C23 C28 1.399(5) . ?
C24 C25 1.397(5) . ?
C24 H24 0.9500 . ?
C25 C26 1.382(5) . ?
C25 H25 0.9500 . ?
C26 C27 1.390(6) . ?
C26 H26 0.9500 . ?
C27 C28 1.389(6) . ?
C27 H27 0.9500 . ?
C28 H28 0.9500 . ?
C29 C34 1.393(5) . ?
C29 C30 1.398(5) . ?
C30 C31 1.384(6) . ?
C30 H30 0.9500 . ?
C31 C32 1.382(7) . ?
C31 H31 0.9500 . ?
C32 C33 1.389(7) . ?
C32 H32 0.9500 . ?
C33 C34 1.389(6) . ?
C33 H33 0.9500 . ?
C34 H34 0.9500 . ?
C35 C36 1.395(5) . ?
C35 C40 1.398(5) . ?
C36 C37 1.383(5) . ?
C36 H36 0.9500 . ?
C37 C38 1.378(6) . ?
C37 H37 0.9500 . ?
C38 C39 1.393(6) . ?
C38 H38 0.9500 . ?
C39 C40 1.388(5) . ?
C39 H39 0.9500 . ?
C40 H40 0.9500 . ?
C41 C46 1.390(5) . ?
C41 C42 1.398(5) . ?
C42 C43 1.395(5) . ?
C42 H42 0.9500 . ?
C43 C44 1.397(6) . ?
C43 H43 0.9500 . ?
C44 C45 1.365(7) . ?
C44 H44 0.9500 . ?
C45 C46 1.401(6) . ?
C45 H45 0.9500 . ?
C46 H46 0.9500 . ?
C47 C52 1.387(5) . ?
C47 C48 1.391(5) . ?
C48 C49 1.379(5) . ?
C48 H48 0.9500 . ?
C49 C50 1.388(6) . ?
C49 H49 0.9500 . ?
C50 C51 1.383(6) . ?
C50 H50 0.9500 . ?
C51 C52 1.387(5) . ?
C51 H51 0.9500 . ?
C52 H52 0.9500 . ?
Cl1 C53 1.739(8) . ?
Cl2 C53 1.735(10) . ?
C53 H53A 0.9900 . ?
C53 H53B 0.9900 . ?
Cl1A C53A 1.75(2) . ?
Cl2A C53A 1.77(2) . ?
C53A H53C 0.9900 . ?
C53A H53D 0.9900 . ?
B1 F2 1.384(19) . ?
B1 F1 1.388(17) . ?
B1 F4 1.395(16) . ?
B1 F3 1.404(14) . ?
B1A F1A 1.387(14) . ?
B1A F2A 1.390(15) . ?
B1A F4A 1.393(12) . ?
B1A F3A 1.394(11) . ?

loop_
_geom_torsion_atom_site_label_1
_geom_torsion_atom_site_label_2
_geom_torsion_atom_site_label_3
_geom_torsion_atom_site_label_4
_geom_torsion
_geom_torsion_site_symmetry_1
_geom_torsion_site_symmetry_2
_geom_torsion_site_symmetry_3
_geom_torsion_site_symmetry_4
_geom_torsion_publ_flag
C5 N1 C1 O1 176.2(3) . . . . ?
Ir1 N1 C1 O1 -3.9(5) . . . . ?
C5 N1 C1 C2 -2.8(5) . . . . ?
Ir1 N1 C1 C2 177.0(3) . . . . ?
O1 C1 C2 C3 -176.5(4) . . . . ?
N1 C1 C2 C3 2.5(6) . . . . ?
C1 C2 C3 C4 -0.6(6) . . . . ?
C2 C3 C4 C5 -0.9(6) . . . . ?
C1 N1 C5 C4 1.2(5) . . . . ?
Ir1 N1 C5 C4 -178.6(3) . . . . ?
C1 N1 C5 C6 -178.9(3) . . . . ?
Ir1 N1 C5 C6 1.3(4) . . . . ?
C3 C4 C5 N1 0.6(6) . . . . ?
C3 C4 C5 C6 -179.3(4) . . . . ?
C10 N2 C6 C7 -0.4(5) . . . . ?
Ir1 N2 C6 C7 -176.6(3) . . . . ?
C10 N2 C6 C5 178.9(3) . . . . ?
Ir1 N2 C6 C5 2.7(4) . . . . ?
N1 C5 C6 N2 -2.7(5) . . . . ?
C4 C5 C6 N2 177.2(3) . . . . ?
N1 C5 C6 C7 176.6(3) . . . . ?
C4 C5 C6 C7 -3.5(6) . . . . ?
N2 C6 C7 C8 0.7(6) . . . . ?
C5 C6 C7 C8 -178.5(4) . . . . ?
C6 C7 C8 C9 0.0(7) . . . . ?
C7 C8 C9 C10 -1.1(7) . . . . ?
C6 N2 C10 C9 -0.7(5) . . . . ?
Ir1 N2 C10 C9 174.9(3) . . . . ?
C6 N2 C10 C11 -180.0(3) . . . . ?
Ir1 N2 C10 C11 -4.4(5) . . . . ?
C8 C9 C10 N2 1.5(7) . . . . ?
C8 C9 C10 C11 -179.2(4) . . . . ?
C15 N3 C11 C12 1.3(6) . . . . ?
C15 N3 C11 C10 176.8(4) . . . . ?
N2 C10 C11 N3 132.1(4) . . . . ?
C9 C10 C11 N3 -47.2(5) . . . . ?
N2 C10 C11 C12 -52.5(5) . . . . ?
C9 C10 C11 C12 128.2(4) . . . . ?
N3 C11 C12 C13 -2.5(6) . . . . ?
C10 C11 C12 C13 -177.5(4) . . . . ?
C11 C12 C13 C14 2.0(6) . . . . ?
C12 C13 C14 C15 -0.5(7) . . . . ?
C11 N3 C15 O2 178.8(4) . . . . ?
C11 N3 C15 C14 0.3(6) . . . . ?
C16 O2 C15 N3 -5.6(7) . . . . ?
C16 O2 C15 C14 173.0(5) . . . . ?
C13 C14 C15 N3 -0.7(7) . . . . ?
C13 C14 C15 O2 -179.3(4) . . . . ?
C29 P1 C17 C18 134.6(3) . . . . ?
C23 P1 C17 C18 -116.4(3) . . . . ?
Ir1 P1 C17 C18 12.6(4) . . . . ?
C29 P1 C17 C22 -47.3(3) . . . . ?
C23 P1 C17 C22 61.7(3) . . . . ?
Ir1 P1 C17 C22 -169.3(3) . . . . ?
C22 C17 C18 C19 0.6(6) . . . . ?
P1 C17 C18 C19 178.7(3) . . . . ?
C17 C18 C19 C20 0.0(6) . . . . ?
C18 C19 C20 C21 0.0(6) . . . . ?
C19 C20 C21 C22 -0.7(7) . . . . ?
C20 C21 C22 C17 1.4(6) . . . . ?
C18 C17 C22 C21 -1.3(6) . . . . ?
P1 C17 C22 C21 -179.4(3) . . . . ?
C29 P1 C23 C24 -162.2(3) . . . . ?
C17 P1 C23 C24 90.9(3) . . . . ?
Ir1 P1 C23 C24 -39.3(3) . . . . ?
C29 P1 C23 C28 24.3(3) . . . . ?
C17 P1 C23 C28 -82.6(3) . . . . ?
Ir1 P1 C23 C28 147.2(3) . . . . ?
C28 C23 C24 C25 0.0(5) . . . . ?
P1 C23 C24 C25 -173.7(3) . . . . ?
C23 C24 C25 C26 -0.7(5) . . . . ?
C24 C25 C26 C27 0.7(5) . . . . ?
C25 C26 C27 C28 0.0(6) . . . . ?
C26 C27 C28 C23 -0.7(6) . . . . ?
C24 C23 C28 C27 0.7(5) . . . . ?
P1 C23 C28 C27 174.2(3) . . . . ?
C17 P1 C29 C34 151.0(3) . . . . ?
C23 P1 C29 C34 45.2(3) . . . . ?
Ir1 P1 C29 C34 -81.6(3) . . . . ?
C17 P1 C29 C30 -38.2(3) . . . . ?
C23 P1 C29 C30 -144.0(3) . . . . ?
Ir1 P1 C29 C30 89.3(3) . . . . ?
C34 C29 C30 C31 0.4(6) . . . . ?
P1 C29 C30 C31 -170.6(3) . . . . ?
C29 C30 C31 C32 0.5(6) . . . . ?
C30 C31 C32 C33 -1.7(7) . . . . ?
C31 C32 C33 C34 1.9(6) . . . . ?
C32 C33 C34 C29 -1.0(6) . . . . ?
C30 C29 C34 C33 -0.1(5) . . . . ?
P1 C29 C34 C33 170.8(3) . . . . ?
C47 P2 C35 C36 142.6(3) . . . . ?
C41 P2 C35 C36 35.3(3) . . . . ?
Ir1 P2 C35 C36 -92.6(3) . . . . ?
C47 P2 C35 C40 -43.5(3) . . . . ?
C41 P2 C35 C40 -150.8(3) . . . . ?
Ir1 P2 C35 C40 81.3(3) . . . . ?
C40 C35 C36 C37 -1.3(5) . . . . ?
P2 C35 C36 C37 172.6(3) . . . . ?
C35 C36 C37 C38 1.1(6) . . . . ?
C36 C37 C38 C39 0.1(6) . . . . ?
C37 C38 C39 C40 -1.1(6) . . . . ?
C38 C39 C40 C35 0.9(6) . . . . ?
C36 C35 C40 C39 0.3(5) . . . . ?
P2 C35 C40 C39 -173.8(3) . . . . ?
C47 P2 C41 C46 2.9(3) . . . . ?
C35 P2 C41 C46 109.4(3) . . . . ?
Ir1 P2 C41 C46 -126.3(3) . . . . ?
C47 P2 C41 C42 -179.6(3) . . . . ?
C35 P2 C41 C42 -73.1(3) . . . . ?
Ir1 P2 C41 C42 51.2(3) . . . . ?
C46 C41 C42 C43 -1.4(5) . . . . ?
P2 C41 C42 C43 -179.0(3) . . . . ?
C41 C42 C43 C44 0.8(6) . . . . ?
C42 C43 C44 C45 0.3(6) . . . . ?
C43 C44 C45 C46 -0.7(6) . . . . ?
C42 C41 C46 C45 1.0(5) . . . . ?
P2 C41 C46 C45 178.5(3) . . . . ?
C44 C45 C46 C41 0.1(6) . . . . ?
C35 P2 C47 C52 137.4(3) . . . . ?
C41 P2 C47 C52 -113.9(3) . . . . ?
Ir1 P2 C47 C52 15.9(4) . . . . ?
C35 P2 C47 C48 -45.4(3) . . . . ?
C41 P2 C47 C48 63.2(3) . . . . ?
Ir1 P2 C47 C48 -167.0(2) . . . . ?
C52 C47 C48 C49 0.2(6) . . . . ?
P2 C47 C48 C49 -177.0(3) . . . . ?
C47 C48 C49 C50 -0.9(6) . . . . ?
C48 C49 C50 C51 1.2(6) . . . . ?
C49 C50 C51 C52 -0.6(6) . . . . ?
C50 C51 C52 C47 -0.1(6) . . . . ?
C48 C47 C52 C51 0.3(6) . . . . ?
P2 C47 C52 C51 177.5(3) . . . . ?
